data_7024028
loop_
_publ_author_name
'Becker, Jan M.'
'Barker, James'
'Clarkson, Guy J.'
'van Gorkum, Remy'
'Johal, Gursharon K.'
'Walton, Richard I.'
'Scott, Peter'

_publ_section_title
;
 Chirality and diastereoselection in the mu-oxo diiron complexes
 L(2)Fe-O-FeL(2) (L = bidentate salicylaldiminato).
;
_journal_issue 9
_journal_name_full 'Dalton transactions (Cambridge, England : 2003)'
_journal_page_first 2309
_journal_page_last 2326
_journal_paper_doi 10.1039/b905706d
_journal_volume 39
_journal_year 2010
_chemical_absolute_configuration rmad
_chemical_formula_sum 'C61 H54 Cl2 Fe2 N8 O13'
_chemical_formula_weight 1289.72
_chemical_name_systematic
;
?
;
_space_group_IT_number 19
_symmetry_cell_setting orthorhombic
_symmetry_space_group_name_Hall 'P 2ac 2ab'
_symmetry_space_group_name_H-M 'P 21 21 21'
_atom_sites_solution_hydrogens geom
_atom_sites_solution_primary direct
_atom_sites_solution_secondary difmap
_audit_creation_method SHELXL-97
_cell_angle_alpha 90.00
_cell_angle_beta 90.00
_cell_angle_gamma 90.00
_cell_formula_units_Z 4
_cell_length_a 10.8389(8)
_cell_length_b 11.0719(9)
_cell_length_c 49.761(4)
_cell_measurement_reflns_used 5331
_cell_measurement_temperature 120(2)
_cell_measurement_theta_max 27.48
_cell_measurement_theta_min 2.91
_cell_volume 5971.7(8)
_computing_cell_refinement 'DENZO (Otwinowski & Minor, 1997) & COLLECT (Hooft, R.W.W., 1998)'
_computing_data_collection 'COLLECT (Hooft, R.W.W., 1998)'
_computing_data_reduction 'DENZO (Otwinowski & Minor, 1997) & COLLECT (Hooft, R.W.W., 1998)'
_computing_molecular_graphics 'SHELXTL (Sheldrick, 1997)'
_computing_publication_material 'SHELXTL (Sheldrick, 1997)'
_computing_structure_refinement 'SHELXL-97 (Sheldrick, 1997)'
_computing_structure_solution 'SHELXS-97 (Sheldrick, 1990)'
_diffrn_ambient_temperature 120(2)
_diffrn_detector_area_resol_mean 9.091
_diffrn_measured_fraction_theta_full 0.911
_diffrn_measured_fraction_theta_max 0.910
_diffrn_measurement_device_type 'Bruker-Nonius 95mm CCD camera on \k-goniostat'
_diffrn_measurement_method '\f & \w scans'
_diffrn_radiation_monochromator graphite
_diffrn_radiation_source 'Bruker-Nonius FR591 rotating anode'
_diffrn_radiation_type MoK\a
_diffrn_radiation_wavelength 0.71073
_diffrn_reflns_av_R_equivalents 0.0283
_diffrn_reflns_av_sigmaI/netI 0.0359
_diffrn_reflns_limit_h_max 12
_diffrn_reflns_limit_h_min -12
_diffrn_reflns_limit_k_max 12
_diffrn_reflns_limit_k_min -10
_diffrn_reflns_limit_l_max 59
_diffrn_reflns_limit_l_min -48
_diffrn_reflns_number 22865
_diffrn_reflns_theta_full 25.00
_diffrn_reflns_theta_max 25.02
_diffrn_reflns_theta_min 3.07
_diffrn_standards_decay_% nil
_exptl_absorpt_coefficient_mu 0.646
_exptl_absorpt_correction_T_max 0.9501
_exptl_absorpt_correction_T_min 0.5978
_exptl_absorpt_correction_type multi-scan
_exptl_absorpt_process_details 'SADABS V2.10 (Sheldrick, G.M., 2003)'
_exptl_crystal_colour orange
_exptl_crystal_density_diffrn 1.435
_exptl_crystal_density_method 'not measured'
_exptl_crystal_description slab
_exptl_crystal_F_000 2664
_exptl_crystal_size_max 0.60
_exptl_crystal_size_mid 0.22
_exptl_crystal_size_min 0.08
_refine_diff_density_max 0.454
_refine_diff_density_min -0.440
_refine_diff_density_rms 0.049
_refine_ls_abs_structure_details 'Flack H D (1983), Acta Cryst. A39, 876-881, 2664 Friedel pairs'
_refine_ls_abs_structure_Flack 0.012(13)
_refine_ls_extinction_method none
_refine_ls_goodness_of_fit_ref 1.035
_refine_ls_hydrogen_treatment constr
_refine_ls_matrix_type full
_refine_ls_number_parameters 780
_refine_ls_number_reflns 8656
_refine_ls_number_restraints 30
_refine_ls_restrained_S_all 1.227
_refine_ls_R_factor_all 0.0361
_refine_ls_R_factor_gt 0.0327
_refine_ls_shift/su_max 0.003
_refine_ls_shift/su_mean 0.000
_refine_ls_structure_factor_coef Fsqd
_refine_ls_weighting_details 'calc w=1/[\s^2^(Fo^2^)+(0.0272P)^2^+4.7065P] where P=(Fo^2^+2Fc^2^)/3'
_refine_ls_weighting_scheme calc
_refine_ls_wR_factor_gt 0.0729
_refine_ls_wR_factor_ref 0.0747
_reflns_number_gt 8190
_reflns_number_total 8656
_reflns_threshold_expression >2sigma(I)
_cod_data_source_file b905706d.txt
_cod_data_source_block jb11
_cod_depositor_comments
;
The following automatic conversions were performed:

'_symmetry_cell_setting' value 'Orthorhombic' changed to
'orthorhombic' according to
/home/saulius/struct/CIF-dictionaries/cif_core.dic dictionary named
'cif_core.dic' version 2.4.2 from 2011-04-26.

Automatic conversion script
Id: cif_fix_values 1891 2012-01-12 08:04:46Z andrius 
;
_cod_original_sg_symbol_H-M P2(1)2(1)2(1)
_cod_database_code 7024028

loop_
_symmetry_equiv_pos_as_xyz
'x, y, z'
'-x+1/2, -y, z+1/2'
'x+1/2, -y+1/2, -z'
'-x, y+1/2, -z+1/2'

loop_
_atom_site_label
_atom_site_type_symbol
_atom_site_fract_x
_atom_site_fract_y
_atom_site_fract_z
_atom_site_U_iso_or_equiv
_atom_site_adp_type
_atom_site_occupancy
_atom_site_symmetry_multiplicity
_atom_site_calc_flag
_atom_site_refinement_flags
Fe1 Fe 0.77309(4) 0.74391(5) 0.869636(8) 0.01530(12) Uani 1 1 d .
Fe2 Fe 0.48291(4) 0.88685(5) 0.879689(8) 0.01612(12) Uani 1 1 d .
O5 O 0.6331(2) 0.8232(2) 0.87660(4) 0.0223(6) Uani 1 1 d .
Cl2 Cl 0.95202(13) 0.12632(16) 0.73720(3) 0.0765(4) Uani 1 1 d U
C01 C 0.8480(4) 0.0224(5) 0.72370(9) 0.0439(12) Uani 1 1 d .
H01A H 0.8349 0.0409 0.7044 0.053 Uiso 1 1 calc R
H01B H 0.7676 0.0306 0.7330 0.053 Uiso 1 1 calc R
Cl1 Cl 0.90042(13) -0.12813(15) 0.72688(3) 0.0687(4) Uani 1 1 d U
O1 O 0.9209(2) 0.8323(2) 0.87644(4) 0.0223(6) Uani 1 1 d .
C1 C 0.9741(3) 0.8669(4) 0.89891(6) 0.0190(8) Uani 1 1 d .
N1 N 0.7943(3) 0.6646(3) 0.90855(5) 0.0173(7) Uani 1 1 d .
C2 C 1.0669(3) 0.9556(4) 0.89817(7) 0.0234(9) Uani 1 1 d .
H2A H 1.0926 0.9870 0.8813 0.028 Uiso 1 1 calc R
C3 C 1.1215(3) 0.9983(4) 0.92132(7) 0.0251(9) Uani 1 1 d .
H3A H 1.1833 1.0591 0.9206 0.030 Uiso 1 1 calc R
C4 C 1.0830(3) 0.9490(4) 0.94612(7) 0.0228(9) Uani 1 1 d .
C5 C 0.9977(3) 0.8591(4) 0.94767(6) 0.0206(9) Uani 1 1 d .
H5A H 0.9759 0.8263 0.9647 0.025 Uiso 1 1 calc R
N5 N 1.1410(3) 0.9929(3) 0.97098(6) 0.0288(8) Uani 1 1 d .
O5B O 1.1088(3) 0.9461(3) 0.99244(5) 0.0358(8) Uani 1 1 d .
O5A O 1.2196(3) 1.0731(3) 0.96941(5) 0.0414(8) Uani 1 1 d .
C6 C 0.9419(3) 0.8149(4) 0.92424(6) 0.0185(9) Uani 1 1 d .
C7 C 0.8599(3) 0.7130(4) 0.92718(6) 0.0183(9) Uani 1 1 d .
H7A H 0.8538 0.6783 0.9446 0.022 Uiso 1 1 calc R
C8 C 0.7200(3) 0.5546(4) 0.91635(6) 0.0214(9) Uani 1 1 d .
H8A H 0.6893 0.5172 0.8993 0.026 Uiso 1 1 calc R
C9 C 0.6071(3) 0.5942(4) 0.93240(7) 0.0303(10) Uani 1 1 d .
H9A H 0.5599 0.6534 0.9220 0.045 Uiso 1 1 calc R
H9B H 0.6337 0.6308 0.9494 0.045 Uiso 1 1 calc R
H9C H 0.5551 0.5238 0.9362 0.045 Uiso 1 1 calc R
C10 C 0.8026(3) 0.4618(4) 0.93001(7) 0.0213(9) Uani 1 1 d .
C11 C 0.8069(4) 0.4454(4) 0.95762(7) 0.0281(10) Uani 1 1 d .
H11A H 0.7519 0.4895 0.9688 0.034 Uiso 1 1 calc R
C12 C 0.8904(4) 0.3655(4) 0.96915(8) 0.0364(11) Uani 1 1 d .
H12A H 0.8914 0.3546 0.9881 0.044 Uiso 1 1 calc R
C13 C 0.9722(4) 0.3016(4) 0.95324(9) 0.0415(12) Uani 1 1 d .
H13A H 1.0309 0.2490 0.9612 0.050 Uiso 1 1 calc R
C14 C 0.9681(4) 0.3149(4) 0.92562(8) 0.0418(12) Uani 1 1 d .
H14A H 1.0224 0.2698 0.9145 0.050 Uiso 1 1 calc R
C15 C 0.8835(4) 0.3949(4) 0.91419(7) 0.0314(10) Uani 1 1 d .
H15A H 0.8811 0.4038 0.8952 0.038 Uiso 1 1 calc R
O2 O 0.7722(2) 0.5784(2) 0.85690(4) 0.0225(6) Uani 1 1 d .
N2 N 0.7778(3) 0.7947(3) 0.82732(5) 0.0151(6) Uani 1 1 d .
N6 N 0.7267(3) 0.3381(3) 0.75934(6) 0.0259(8) Uani 1 1 d .
O6B O 0.7439(3) 0.3933(3) 0.73807(4) 0.0338(7) Uani 1 1 d .
O6A O 0.6913(3) 0.2322(3) 0.76028(5) 0.0309(7) Uani 1 1 d .
C16 C 0.7672(3) 0.5246(4) 0.83355(6) 0.0181(8) Uani 1 1 d .
C17 C 0.7574(4) 0.3984(4) 0.83257(6) 0.0263(9) Uani 1 1 d .
H17A H 0.7586 0.3540 0.8489 0.032 Uiso 1 1 calc R
C18 C 0.7460(4) 0.3365(4) 0.80859(7) 0.0269(10) Uani 1 1 d .
H18A H 0.7377 0.2511 0.8084 0.032 Uiso 1 1 calc R
C19 C 0.7471(3) 0.4026(4) 0.78474(6) 0.0205(9) Uani 1 1 d .
C20 C 0.7609(3) 0.5255(4) 0.78453(6) 0.0195(8) Uani 1 1 d .
H20A H 0.7635 0.5677 0.7679 0.023 Uiso 1 1 calc R
C21 C 0.7713(3) 0.5896(3) 0.80876(6) 0.0171(8) Uani 1 1 d .
C22 C 0.7753(3) 0.7197(3) 0.80739(6) 0.0176(8) Uani 1 1 d .
H22A H 0.7761 0.7542 0.7899 0.021 Uiso 1 1 calc R
C23 C 0.7654(3) 0.9271(3) 0.82175(6) 0.0167(8) Uani 1 1 d .
H23A H 0.7044 0.9593 0.8350 0.020 Uiso 1 1 calc R
C24 C 0.7155(3) 0.9587(4) 0.79380(6) 0.0220(9) Uani 1 1 d .
H24A H 0.6388 0.9140 0.7906 0.033 Uiso 1 1 calc R
H24B H 0.7766 0.9366 0.7802 0.033 Uiso 1 1 calc R
H24C H 0.6990 1.0456 0.7928 0.033 Uiso 1 1 calc R
C25 C 0.8845(3) 0.9955(3) 0.82635(7) 0.0192(8) Uani 1 1 d .
C26 C 0.8886(4) 1.0930(4) 0.84393(7) 0.0268(9) Uani 1 1 d .
H26A H 0.8191 1.1112 0.8548 0.032 Uiso 1 1 calc R
C27 C 0.9947(4) 1.1645(4) 0.84564(8) 0.0338(10) Uani 1 1 d .
H27A H 0.9962 1.2318 0.8575 0.041 Uiso 1 1 calc R
C28 C 1.0971(4) 1.1382(4) 0.83031(9) 0.0397(12) Uani 1 1 d .
H28A H 1.1689 1.1873 0.8314 0.048 Uiso 1 1 calc R
C29 C 1.0940(4) 1.0396(5) 0.81335(9) 0.0390(12) Uani 1 1 d .
H29A H 1.1645 1.0203 0.8028 0.047 Uiso 1 1 calc R
C30 C 0.9892(3) 0.9683(4) 0.81147(7) 0.0275(9) Uani 1 1 d .
H30E H 0.9891 0.9001 0.7999 0.033 Uiso 1 1 calc R
O3 O 0.4550(2) 1.0513(2) 0.86790(4) 0.0254(6) Uani 1 1 d .
N3 N 0.4295(3) 0.8336(3) 0.83938(5) 0.0174(7) Uani 1 1 d .
N7 N 0.4159(3) 1.2862(3) 0.76948(5) 0.0224(8) Uani 1 1 d .
O7B O 0.3855(3) 1.2276(3) 0.74948(5) 0.0305(7) Uani 1 1 d .
O7A O 0.4401(3) 1.3953(3) 0.76868(5) 0.0316(7) Uani 1 1 d .
C31 C 0.4442(3) 1.1037(4) 0.84437(6) 0.0199(9) Uani 1 1 d .
C32 C 0.4530(4) 1.2309(4) 0.84284(7) 0.0281(10) Uani 1 1 d .
H32A H 0.4657 1.2763 0.8588 0.034 Uiso 1 1 calc R
C33 C 0.4435(4) 1.2902(4) 0.81860(7) 0.0269(10) Uani 1 1 d .
H33A H 0.4500 1.3757 0.8178 0.032 Uiso 1 1 calc R
C34 C 0.4242(3) 1.2234(4) 0.79513(6) 0.0199(9) Uani 1 1 d .
C35 C 0.4148(3) 1.0997(4) 0.79584(6) 0.0208(9) Uani 1 1 d .
H35A H 0.4018 1.0562 0.7796 0.025 Uiso 1 1 calc R
C36 C 0.4243(3) 1.0372(4) 0.82021(6) 0.0177(8) Uani 1 1 d .
C37 C 0.4173(3) 0.9057(4) 0.81949(6) 0.0196(9) Uani 1 1 d .
H37A H 0.4021 0.8699 0.8025 0.024 Uiso 1 1 calc R
C38 C 0.4282(3) 0.7006(4) 0.83418(6) 0.0176(8) Uani 1 1 d .
H38A H 0.4964 0.6645 0.8451 0.021 Uiso 1 1 calc R
C39 C 0.4513(3) 0.6649(4) 0.80490(6) 0.0226(9) Uani 1 1 d .
H39A H 0.5245 0.7072 0.7982 0.034 Uiso 1 1 calc R
H39B H 0.3795 0.6871 0.7940 0.034 Uiso 1 1 calc R
H39C H 0.4646 0.5775 0.8038 0.034 Uiso 1 1 calc R
C40 C 0.3091(3) 0.6430(4) 0.84362(6) 0.0182(8) Uani 1 1 d .
C41 C 0.1955(3) 0.6949(4) 0.83814(7) 0.0240(9) Uani 1 1 d .
H41C H 0.1918 0.7730 0.8303 0.029 Uiso 1 1 calc R
C42 C 0.0869(4) 0.6335(4) 0.84406(7) 0.0316(10) Uani 1 1 d .
H42A H 0.0094 0.6700 0.8403 0.038 Uiso 1 1 calc R
C43 C 0.0911(4) 0.5202(5) 0.85537(8) 0.0371(11) Uani 1 1 d .
H43A H 0.0168 0.4779 0.8591 0.045 Uiso 1 1 calc R
C44 C 0.2036(4) 0.4678(4) 0.86138(8) 0.0343(11) Uani 1 1 d .
H44A H 0.2067 0.3898 0.8693 0.041 Uiso 1 1 calc R
C45 C 0.3118(4) 0.5297(4) 0.85582(7) 0.0241(9) Uani 1 1 d .
H45A H 0.3889 0.4944 0.8604 0.029 Uiso 1 1 calc R
O4 O 0.3601(2) 0.7838(2) 0.89444(4) 0.0208(6) Uani 1 1 d .
C46 C 0.3249(3) 0.7568(4) 0.91900(6) 0.0171(8) Uani 1 1 d .
C47 C 0.2359(3) 0.6646(4) 0.92255(6) 0.0208(9) Uani 1 1 d .
H47A H 0.2033 0.6244 0.9072 0.025 Uiso 1 1 calc R
C48 C 0.1957(3) 0.6320(4) 0.94772(7) 0.0209(9) Uani 1 1 d .
H48A H 0.1356 0.5703 0.9498 0.025 Uiso 1 1 calc R
C49 C 0.2445(3) 0.6910(4) 0.97014(6) 0.0203(8) Uani 1 1 d .
C50 C 0.3316(3) 0.7813(4) 0.96765(6) 0.0186(8) Uani 1 1 d .
H50A H 0.3640 0.8189 0.9833 0.022 Uiso 1 1 calc R
C51 C 0.3724(3) 0.8176(3) 0.94214(6) 0.0170(8) Uani 1 1 d .
C52 C 0.4547(3) 0.9197(4) 0.94047(6) 0.0176(9) Uani 1 1 d .
H52A H 0.4763 0.9581 0.9569 0.021 Uiso 1 1 calc R
N4 N 0.5019(2) 0.9639(3) 0.91873(5) 0.0169(7) Uani 1 1 d .
C53 C 0.5829(3) 1.0737(4) 0.92151(7) 0.0210(9) Uani 1 1 d .
H53A H 0.5985 1.1041 0.9029 0.025 Uiso 1 1 calc R
C55 C 0.5170(4) 1.1746(4) 0.93648(6) 0.0232(9) Uani 1 1 d .
C56 C 0.5556(4) 1.2190(4) 0.96128(7) 0.0368(12) Uani 1 1 d .
H56A H 0.6269 1.1863 0.9697 0.044 Uiso 1 1 calc R
C57 C 0.4895(5) 1.3120(4) 0.97385(8) 0.0455(12) Uani 1 1 d U
H57A H 0.5171 1.3426 0.9906 0.055 Uiso 1 1 calc R
C58 C 0.3868(5) 1.3589(5) 0.96242(10) 0.0527(13) Uani 1 1 d U
H58A H 0.3420 1.4206 0.9714 0.063 Uiso 1 1 calc R
C59 C 0.3470(5) 1.3173(4) 0.93764(10) 0.0466(13) Uani 1 1 d .
H59A H 0.2759 1.3514 0.9294 0.056 Uiso 1 1 calc R
C60 C 0.4116(4) 1.2258(4) 0.92489(8) 0.0304(10) Uani 1 1 d .
H60A H 0.3837 1.1971 0.9079 0.036 Uiso 1 1 calc R
C54 C 0.7085(4) 1.0360(4) 0.93293(8) 0.0367(11) Uani 1 1 d .
H54A H 0.7441 0.9722 0.9217 0.055 Uiso 1 1 calc R
H54B H 0.6978 1.0057 0.9513 0.055 Uiso 1 1 calc R
H54C H 0.7640 1.1059 0.9331 0.055 Uiso 1 1 calc R
N8 N 0.1985(3) 0.6598(3) 0.99685(6) 0.0281(8) Uani 1 1 d .
O8B O 0.2490(3) 0.7045(3) 1.01675(4) 0.0351(8) Uani 1 1 d .
O8A O 0.1096(3) 0.5916(3) 0.99836(5) 0.0477(9) Uani 1 1 d U

loop_
_atom_site_aniso_label
_atom_site_aniso_U_11
_atom_site_aniso_U_22
_atom_site_aniso_U_33
_atom_site_aniso_U_23
_atom_site_aniso_U_13
_atom_site_aniso_U_12
Fe1 0.0179(2) 0.0154(3) 0.0127(2) -0.0004(2) -0.00104(18) 0.0007(2)
Fe2 0.0209(2) 0.0153(3) 0.0122(2) 0.0015(2) 0.00105(18) 0.0029(2)
O5 0.0248(13) 0.0233(17) 0.0187(11) 0.0011(11) -0.0002(10) 0.0041(11)
Cl2 0.0472(6) 0.0750(9) 0.1072(9) -0.0211(8) 0.0165(6) -0.0013(7)
C01 0.045(3) 0.047(4) 0.039(2) 0.010(2) 0.002(2) 0.004(2)
Cl1 0.0657(7) 0.0619(9) 0.0785(7) -0.0035(7) 0.0144(6) 0.0146(7)
O1 0.0243(13) 0.0259(18) 0.0167(11) 0.0012(11) -0.0038(10) -0.0071(12)
C1 0.0173(16) 0.018(3) 0.0217(16) -0.0014(15) -0.0025(14) 0.0033(17)
N1 0.0159(15) 0.017(2) 0.0187(13) 0.0012(13) 0.0007(11) 0.0013(13)
C2 0.0209(19) 0.025(3) 0.0245(17) 0.0025(17) -0.0024(15) -0.0013(18)
C3 0.023(2) 0.016(3) 0.037(2) 0.0004(18) -0.0080(16) 0.0015(17)
C4 0.023(2) 0.020(3) 0.0250(18) -0.0072(17) -0.0101(15) 0.0060(18)
C5 0.0216(19) 0.021(3) 0.0196(16) -0.0039(15) -0.0027(14) 0.0055(17)
N5 0.0282(18) 0.027(2) 0.0315(18) -0.0130(16) -0.0105(14) 0.0072(17)
O5B 0.0431(17) 0.041(2) 0.0232(14) -0.0099(14) -0.0047(12) 0.0016(16)
O5A 0.0456(18) 0.036(2) 0.0423(15) -0.0117(14) -0.0146(14) -0.0099(17)
C6 0.0190(18) 0.019(3) 0.0179(16) -0.0010(15) -0.0021(13) 0.0070(16)
C7 0.0211(18) 0.020(3) 0.0141(15) -0.0014(15) -0.0015(13) 0.0072(16)
C8 0.0230(19) 0.022(3) 0.0193(16) 0.0005(15) -0.0016(15) 0.0000(18)
C9 0.024(2) 0.035(3) 0.0320(19) 0.0101(19) 0.0033(15) 0.0005(19)
C10 0.025(2) 0.015(3) 0.0233(17) 0.0023(17) 0.0027(15) -0.0026(17)
C11 0.039(2) 0.024(3) 0.0218(17) 0.0030(17) 0.0017(16) 0.0097(19)
C12 0.049(3) 0.032(3) 0.0279(19) 0.0097(19) -0.0019(18) 0.008(2)
C13 0.039(3) 0.035(3) 0.051(2) 0.016(2) -0.002(2) 0.017(2)
C14 0.045(3) 0.035(3) 0.046(2) 0.003(2) 0.013(2) 0.018(2)
C15 0.043(2) 0.027(3) 0.0233(18) 0.0055(18) 0.0094(17) 0.008(2)
O2 0.0360(14) 0.0171(17) 0.0143(10) 0.0003(10) 0.0008(10) -0.0019(12)
N2 0.0196(15) 0.0093(19) 0.0164(12) 0.0008(12) 0.0011(11) -0.0006(13)
N6 0.0307(17) 0.023(2) 0.0240(15) -0.0052(14) -0.0077(13) 0.0069(16)
O6B 0.0572(18) 0.0261(19) 0.0182(12) 0.0019(12) -0.0053(12) 0.0026(16)
O6A 0.0470(17) 0.0145(19) 0.0312(13) -0.0071(13) -0.0046(12) -0.0050(14)
C16 0.0179(17) 0.017(3) 0.0194(16) 0.0011(15) -0.0008(14) 0.0005(17)
C17 0.041(2) 0.019(3) 0.0193(16) 0.0018(16) -0.0039(15) 0.000(2)
C18 0.040(2) 0.015(3) 0.0260(17) -0.0017(16) -0.0058(17) -0.0017(19)
C19 0.0252(19) 0.017(3) 0.0195(15) -0.0071(15) -0.0039(14) 0.0068(17)
C20 0.0208(18) 0.020(3) 0.0179(15) 0.0000(15) -0.0002(14) 0.0018(17)
C21 0.0174(17) 0.016(3) 0.0181(15) 0.0004(15) -0.0006(13) 0.0002(16)
C22 0.0197(17) 0.019(3) 0.0139(14) 0.0013(14) -0.0002(13) 0.0005(17)
C23 0.0216(18) 0.015(2) 0.0138(14) 0.0010(13) 0.0004(14) 0.0008(16)
C24 0.0256(19) 0.016(2) 0.0239(17) 0.0034(16) -0.0018(15) 0.0027(18)
C25 0.0241(19) 0.012(2) 0.0212(16) 0.0046(16) -0.0031(14) 0.0000(16)
C26 0.031(2) 0.020(3) 0.0289(18) -0.0019(18) -0.0055(16) 0.0032(18)
C27 0.038(2) 0.020(3) 0.044(2) -0.0026(19) -0.0143(19) -0.003(2)
C28 0.031(2) 0.035(3) 0.053(3) 0.011(2) -0.013(2) -0.013(2)
C29 0.029(2) 0.043(3) 0.045(2) -0.002(2) 0.0011(19) -0.010(2)
C30 0.026(2) 0.026(3) 0.0301(18) -0.0016(17) 0.0035(16) -0.0045(19)
O3 0.0472(16) 0.0142(17) 0.0149(11) 0.0013(11) -0.0052(11) 0.0073(12)
N3 0.0192(15) 0.015(2) 0.0179(13) 0.0023(13) -0.0015(11) 0.0019(13)
N7 0.0281(17) 0.018(2) 0.0206(15) 0.0035(14) -0.0006(13) 0.0031(15)
O7B 0.0487(17) 0.0249(19) 0.0179(12) -0.0004(12) -0.0071(11) 0.0011(15)
O7A 0.0524(18) 0.0142(19) 0.0283(13) 0.0055(13) -0.0049(12) -0.0051(14)
C31 0.0247(19) 0.017(3) 0.0176(16) 0.0013(16) 0.0002(13) 0.0059(17)
C32 0.045(2) 0.020(3) 0.0197(16) -0.0005(17) -0.0069(16) 0.003(2)
C33 0.037(2) 0.017(3) 0.0265(18) 0.0007(17) -0.0040(16) -0.0026(18)
C34 0.0232(18) 0.018(3) 0.0180(16) 0.0056(15) -0.0016(13) 0.0030(17)
C35 0.0223(19) 0.023(3) 0.0171(16) 0.0000(16) -0.0005(13) 0.0014(18)
C36 0.0198(18) 0.015(3) 0.0188(16) -0.0005(16) -0.0005(13) 0.0009(16)
C37 0.0233(19) 0.020(3) 0.0157(15) -0.0017(16) -0.0020(13) -0.0003(17)
C38 0.0224(19) 0.012(2) 0.0189(16) 0.0004(15) -0.0010(14) 0.0017(16)
C39 0.027(2) 0.016(3) 0.0241(17) -0.0021(16) 0.0063(15) -0.0008(17)
C40 0.0245(19) 0.015(3) 0.0156(15) -0.0043(15) 0.0009(13) -0.0019(16)
C41 0.027(2) 0.020(3) 0.0249(18) -0.0017(17) 0.0020(15) 0.0011(17)
C42 0.024(2) 0.037(3) 0.034(2) -0.006(2) 0.0053(16) 0.001(2)
C43 0.035(2) 0.041(3) 0.035(2) -0.010(2) 0.0133(18) -0.013(2)
C44 0.047(3) 0.021(3) 0.034(2) 0.0021(19) 0.0123(19) -0.007(2)
C45 0.029(2) 0.017(3) 0.0261(18) 0.0008(17) 0.0046(15) 0.0015(18)
O4 0.0266(13) 0.0222(18) 0.0136(11) -0.0011(10) 0.0029(9) -0.0043(12)
C46 0.0188(17) 0.016(2) 0.0168(15) -0.0002(16) 0.0013(12) 0.0049(17)
C47 0.0243(19) 0.020(3) 0.0179(15) -0.0043(15) 0.0004(14) 0.0008(17)
C48 0.0194(18) 0.016(3) 0.0275(18) 0.0017(17) 0.0053(14) 0.0006(16)
C49 0.026(2) 0.019(2) 0.0158(15) 0.0021(15) 0.0018(14) 0.0038(17)
C50 0.0230(18) 0.017(3) 0.0157(15) 0.0008(15) -0.0019(13) 0.0069(16)
C51 0.0188(18) 0.015(2) 0.0168(15) -0.0010(15) 0.0009(13) 0.0042(16)
C52 0.0188(18) 0.021(3) 0.0126(15) -0.0029(14) -0.0028(13) 0.0059(16)
N4 0.0173(15) 0.015(2) 0.0180(13) 0.0025(12) -0.0009(11) 0.0046(13)
C53 0.0209(18) 0.023(3) 0.0195(16) 0.0010(16) -0.0002(14) -0.0033(17)
C55 0.032(2) 0.016(3) 0.0213(16) -0.0004(15) 0.0071(15) -0.0086(18)
C56 0.058(3) 0.027(3) 0.0250(18) 0.0023(18) -0.0034(18) -0.017(2)
C57 0.064(2) 0.040(2) 0.0326(16) -0.0070(16) 0.0071(16) -0.0115(18)
C58 0.063(2) 0.044(2) 0.051(2) -0.0035(18) 0.0164(18) -0.0014(19)
C59 0.043(3) 0.031(3) 0.065(3) -0.001(3) 0.016(2) 0.005(2)
C60 0.033(2) 0.021(3) 0.038(2) -0.0005(19) 0.0043(17) 0.001(2)
C54 0.023(2) 0.042(3) 0.045(2) 0.011(2) -0.0084(18) -0.002(2)
N8 0.0313(18) 0.031(2) 0.0225(15) 0.0043(15) 0.0026(14) -0.0040(16)
O8B 0.0418(17) 0.047(2) 0.0169(11) 0.0029(12) -0.0021(12) -0.0094(15)
O8A 0.0560(18) 0.057(2) 0.0301(13) 0.0028(14) 0.0097(13) -0.0264(17)

loop_
_atom_type_symbol
_atom_type_description
_atom_type_scat_dispersion_real
_atom_type_scat_dispersion_imag
_atom_type_scat_source
C C 0.0033 0.0016 'International Tables Vol C Tables 4.2.6.8 and 6.1.1.4'
H H 0.0000 0.0000 'International Tables Vol C Tables 4.2.6.8 and 6.1.1.4'
N N 0.0061 0.0033 'International Tables Vol C Tables 4.2.6.8 and 6.1.1.4'
O O 0.0106 0.0060 'International Tables Vol C Tables 4.2.6.8 and 6.1.1.4'
Cl Cl 0.1484 0.1585 'International Tables Vol C Tables 4.2.6.8 and 6.1.1.4'
Fe Fe 0.3463 0.8444 'International Tables Vol C Tables 4.2.6.8 and 6.1.1.4'

loop_
_geom_angle_atom_site_label_1
_geom_angle_atom_site_label_2
_geom_angle_atom_site_label_3
_geom_angle
O5 Fe1 O1 115.26(11)
O5 Fe1 O2 121.56(12)
O1 Fe1 O2 123.17(11)
O5 Fe1 N1 96.75(11)
O1 Fe1 N1 87.71(10)
O2 Fe1 N1 84.73(11)
O5 Fe1 N2 94.62(11)
O1 Fe1 N2 91.10(10)
O2 Fe1 N2 85.87(10)
N1 Fe1 N2 167.93(11)
O5 Fe2 O4 115.85(12)
O5 Fe2 O3 119.26(12)
O4 Fe2 O3 124.89(11)
O5 Fe2 N4 98.57(11)
O4 Fe2 N4 87.47(10)
O3 Fe2 N4 85.12(11)
O5 Fe2 N3 93.24(11)
O4 Fe2 N3 90.38(11)
O3 Fe2 N3 86.21(11)
N4 Fe2 N3 167.72(11)
Fe2 O5 Fe1 170.96(16)
Cl2 C01 Cl1 112.3(3)
Cl2 C01 H01A 109.1
Cl1 C01 H01A 109.1
Cl2 C01 H01B 109.1
Cl1 C01 H01B 109.1
H01A C01 H01B 107.9
C1 O1 Fe1 132.0(2)
O1 C1 C2 119.7(3)
O1 C1 C6 121.7(3)
C2 C1 C6 118.6(3)
C7 N1 C8 116.5(3)
C7 N1 Fe1 122.7(3)
C8 N1 Fe1 120.4(2)
C3 C2 C1 121.6(3)
C3 C2 H2A 119.2
C1 C2 H2A 119.2
C2 C3 C4 118.1(4)
C2 C3 H3A 120.9
C4 C3 H3A 120.9
C5 C4 C3 122.2(3)
C5 C4 N5 119.0(3)
C3 C4 N5 118.8(4)
C4 C5 C6 120.1(3)
C4 C5 H5A 120.0
C6 C5 H5A 120.0
O5A N5 O5B 123.5(3)
O5A N5 C4 118.7(3)
O5B N5 C4 117.8(3)
C5 C6 C1 119.2(3)
C5 C6 C7 117.0(3)
C1 C6 C7 123.7(3)
N1 C7 C6 126.4(3)
N1 C7 H7A 116.8
C6 C7 H7A 116.8
N1 C8 C10 110.2(3)
N1 C8 C9 109.3(3)
C10 C8 C9 115.6(3)
N1 C8 H8A 107.1
C10 C8 H8A 107.1
C9 C8 H8A 107.1
C8 C9 H9A 109.5
C8 C9 H9B 109.5
H9A C9 H9B 109.5
C8 C9 H9C 109.5
H9A C9 H9C 109.5
H9B C9 H9C 109.5
C11 C10 C15 118.0(4)
C11 C10 C8 123.4(3)
C15 C10 C8 118.5(3)
C10 C11 C12 120.9(4)
C10 C11 H11A 119.5
C12 C11 H11A 119.5
C13 C12 C11 120.5(4)
C13 C12 H12A 119.8
C11 C12 H12A 119.8
C14 C13 C12 119.6(4)
C14 C13 H13A 120.2
C12 C13 H13A 120.2
C13 C14 C15 119.6(4)
C13 C14 H14A 120.2
C15 C14 H14A 120.2
C10 C15 C14 121.4(4)
C10 C15 H15A 119.3
C14 C15 H15A 119.3
C16 O2 Fe1 136.2(2)
C22 N2 C23 119.0(3)
C22 N2 Fe1 125.1(2)
C23 N2 Fe1 115.38(19)
O6A N6 O6B 123.3(3)
O6A N6 C19 118.4(3)
O6B N6 C19 118.3(3)
O2 C16 C17 119.3(3)
O2 C16 C21 122.4(3)
C17 C16 C21 118.4(3)
C18 C17 C16 122.1(3)
C18 C17 H17A 119.0
C16 C17 H17A 119.0
C17 C18 C19 118.3(4)
C17 C18 H18A 120.9
C19 C18 H18A 120.9
C20 C19 C18 122.0(3)
C20 C19 N6 119.6(3)
C18 C19 N6 118.4(3)
C19 C20 C21 120.3(3)
C19 C20 H20A 119.8
C21 C20 H20A 119.8
C20 C21 C16 119.0(3)
C20 C21 C22 117.8(3)
C16 C21 C22 123.0(3)
N2 C22 C21 127.2(3)
N2 C22 H22A 116.4
C21 C22 H22A 116.4
N2 C23 C25 112.6(3)
N2 C23 C24 115.0(3)
C25 C23 C24 108.9(3)
N2 C23 H23A 106.6
C25 C23 H23A 106.6
C24 C23 H23A 106.6
C23 C24 H24A 109.5
C23 C24 H24B 109.5
H24A C24 H24B 109.5
C23 C24 H24C 109.5
H24A C24 H24C 109.5
H24B C24 H24C 109.5
C30 C25 C26 118.5(4)
C30 C25 C23 120.5(3)
C26 C25 C23 120.7(3)
C25 C26 C27 120.3(4)
C25 C26 H26A 119.9
C27 C26 H26A 119.9
C28 C27 C26 120.6(4)
C28 C27 H27A 119.7
C26 C27 H27A 119.7
C27 C28 C29 119.1(4)
C27 C28 H28A 120.5
C29 C28 H28A 120.5
C28 C29 C30 120.8(4)
C28 C29 H29A 119.6
C30 C29 H29A 119.6
C29 C30 C25 120.7(4)
C29 C30 H30E 119.7
C25 C30 H30E 119.7
C31 O3 Fe2 134.4(2)
C37 N3 C38 118.7(3)
C37 N3 Fe2 125.0(3)
C38 N3 Fe2 115.5(2)
O7B N7 O7A 123.0(3)
O7B N7 C34 118.2(3)
O7A N7 C34 118.8(3)
O3 C31 C32 118.8(3)
O3 C31 C36 122.5(3)
C32 C31 C36 118.6(3)
C33 C32 C31 121.1(3)
C33 C32 H32A 119.4
C31 C32 H32A 119.4
C32 C33 C34 119.4(4)
C32 C33 H33A 120.3
C34 C33 H33A 120.3
C35 C34 C33 121.1(3)
C35 C34 N7 119.6(3)
C33 C34 N7 119.3(3)
C34 C35 C36 120.6(3)
C34 C35 H35A 119.7
C36 C35 H35A 119.7
C35 C36 C31 119.1(3)
C35 C36 C37 117.9(3)
C31 C36 C37 123.0(3)
N3 C37 C36 126.8(3)
N3 C37 H37A 116.6
C36 C37 H37A 116.6
N3 C38 C40 111.6(3)
N3 C38 C39 114.7(3)
C40 C38 C39 109.0(3)
N3 C38 H38A 107.0
C40 C38 H38A 107.0
C39 C38 H38A 107.0
C38 C39 H39A 109.5
C38 C39 H39B 109.5
H39A C39 H39B 109.5
C38 C39 H39C 109.5
H39A C39 H39C 109.5
H39B C39 H39C 109.5
C41 C40 C45 118.5(3)
C41 C40 C38 121.4(3)
C45 C40 C38 119.7(3)
C40 C41 C42 120.5(4)
C40 C41 H41C 119.7
C42 C41 H41C 119.7
C43 C42 C41 120.2(4)
C43 C42 H42A 119.9
C41 C42 H42A 119.9
C42 C43 C44 120.0(4)
C42 C43 H43A 120.0
C44 C43 H43A 120.0
C43 C44 C45 119.7(4)
C43 C44 H44A 120.1
C45 C44 H44A 120.1
C44 C45 C40 120.9(4)
C44 C45 H45A 119.6
C40 C45 H45A 119.6
C46 O4 Fe2 134.3(2)
O4 C46 C47 118.5(3)
O4 C46 C51 122.6(3)
C47 C46 C51 119.0(3)
C48 C47 C46 121.2(3)
C48 C47 H47A 119.4
C46 C47 H47A 119.4
C47 C48 C49 119.0(3)
C47 C48 H48A 120.5
C49 C48 H48A 120.5
C50 C49 C48 121.7(3)
C50 C49 N8 119.1(3)
C48 C49 N8 119.1(3)
C49 C50 C51 120.3(3)
C49 C50 H50A 119.9
C51 C50 H50A 119.9
C50 C51 C46 118.7(3)
C50 C51 C52 118.1(3)
C46 C51 C52 123.0(3)
N4 C52 C51 126.1(3)
N4 C52 H52A 117.0
C51 C52 H52A 117.0
C52 N4 C53 117.3(3)
C52 N4 Fe2 125.0(3)
C53 N4 Fe2 117.56(19)
N4 C53 C55 111.3(3)
N4 C53 C54 109.4(3)
C55 C53 C54 115.8(3)
N4 C53 H53A 106.6
C55 C53 H53A 106.6
C54 C53 H53A 106.6
C56 C55 C60 117.8(4)
C56 C55 C53 123.5(4)
C60 C55 C53 118.6(3)
C55 C56 C57 120.1(4)
C55 C56 H56A 120.0
C57 C56 H56A 120.0
C58 C57 C56 121.0(4)
C58 C57 H57A 119.5
C56 C57 H57A 119.5
C57 C58 C59 120.2(5)
C57 C58 H58A 119.9
C59 C58 H58A 119.9
C58 C59 C60 119.5(5)
C58 C59 H59A 120.2
C60 C59 H59A 120.2
C59 C60 C55 121.3(4)
C59 C60 H60A 119.3
C55 C60 H60A 119.3
C53 C54 H54A 109.5
C53 C54 H54B 109.5
H54A C54 H54B 109.5
C53 C54 H54C 109.5
H54A C54 H54C 109.5
H54B C54 H54C 109.5
O8A N8 O8B 123.1(3)
O8A N8 C49 118.0(3)
O8B N8 C49 118.9(3)

loop_
_geom_bond_atom_site_label_1
_geom_bond_atom_site_label_2
_geom_bond_distance
Fe1 O5 1.787(2)
Fe1 O1 1.908(2)
Fe1 O2 1.938(3)
Fe1 N1 2.139(3)
Fe1 N2 2.180(3)
Fe2 O5 1.780(2)
Fe2 O4 1.901(2)
Fe2 O3 1.937(3)
Fe2 N4 2.132(3)
Fe2 N3 2.170(3)
Cl2 C01 1.746(5)
C01 Cl1 1.768(5)
C01 H01A 0.9900
C01 H01B 0.9900
O1 C1 1.315(4)
C1 C2 1.407(5)
C1 C6 1.429(5)
N1 C7 1.285(4)
N1 C8 1.510(5)
C2 C3 1.378(5)
C2 H2A 0.9500
C3 C4 1.412(5)
C3 H3A 0.9500
C4 C5 1.361(5)
C4 N5 1.470(4)
C5 C6 1.402(5)
C5 H5A 0.9500
N5 O5A 1.233(4)
N5 O5B 1.237(4)
C6 C7 1.444(5)
C7 H7A 0.9500
C8 C10 1.523(5)
C8 C9 1.526(5)
C8 H8A 1.0000
C9 H9A 0.9800
C9 H9B 0.9800
C9 H9C 0.9800
C10 C11 1.386(5)
C10 C15 1.392(5)
C11 C12 1.391(6)
C11 H11A 0.9500
C12 C13 1.383(6)
C12 H12A 0.9500
C13 C14 1.383(6)
C13 H13A 0.9500
C14 C15 1.396(6)
C14 H14A 0.9500
C15 H15A 0.9500
O2 C16 1.308(4)
N2 C22 1.293(4)
N2 C23 1.499(5)
N6 O6A 1.235(4)
N6 O6B 1.236(4)
N6 C19 1.468(4)
C16 C17 1.402(5)
C16 C21 1.429(4)
C17 C18 1.382(5)
C17 H17A 0.9500
C18 C19 1.395(5)
C18 H18A 0.9500
C19 C20 1.369(5)
C20 C21 1.404(4)
C20 H20A 0.9500
C21 C22 1.442(5)
C22 H22A 0.9500
C23 C25 1.514(5)
C23 C24 1.533(4)
C23 H23A 1.0000
C24 H24A 0.9800
C24 H24B 0.9800
C24 H24C 0.9800
C25 C30 1.389(5)
C25 C26 1.390(5)
C26 C27 1.399(6)
C26 H26A 0.9500
C27 C28 1.378(6)
C27 H27A 0.9500
C28 C29 1.380(6)
C28 H28A 0.9500
C29 C30 1.387(6)
C29 H29A 0.9500
C30 H30E 0.9500
O3 C31 1.312(4)
N3 C37 1.279(4)
N3 C38 1.495(5)
N7 O7B 1.233(4)
N7 O7A 1.236(4)
N7 C34 1.456(4)
C31 C32 1.414(6)
C31 C36 1.426(5)
C32 C33 1.377(5)
C32 H32A 0.9500
C33 C34 1.398(5)
C33 H33A 0.9500
C34 C35 1.374(6)
C35 C36 1.400(5)
C35 H35A 0.9500
C36 C37 1.458(6)
C37 H37A 0.9500
C38 C40 1.515(5)
C38 C39 1.530(4)
C38 H38A 1.0000
C39 H39A 0.9800
C39 H39B 0.9800
C39 H39C 0.9800
C40 C41 1.386(5)
C40 C45 1.394(5)
C41 C42 1.391(5)
C41 H41C 0.9500
C42 C43 1.376(6)
C42 H42A 0.9500
C43 C44 1.383(6)
C43 H43A 0.9500
C44 C45 1.386(6)
C44 H44A 0.9500
C45 H45A 0.9500
O4 C46 1.315(4)
C46 C47 1.417(5)
C46 C51 1.429(5)
C47 C48 1.375(5)
C47 H47A 0.9500
C48 C49 1.397(5)
C48 H48A 0.9500
C49 C50 1.380(5)
C49 N8 1.461(4)
C50 C51 1.403(5)
C50 H50A 0.9500
C51 C52 1.443(5)
C52 N4 1.292(4)
C52 H52A 0.9500
N4 C53 1.506(5)
C53 C55 1.521(5)
C53 C54 1.533(5)
C53 H53A 1.0000
C55 C56 1.393(5)
C55 C60 1.400(6)
C56 C57 1.402(6)
C56 H56A 0.9500
C57 C58 1.353(7)
C57 H57A 0.9500
C58 C59 1.385(7)
C58 H58A 0.9500
C59 C60 1.386(6)
C59 H59A 0.9500
C60 H60A 0.9500
C54 H54A 0.9800
C54 H54B 0.9800
C54 H54C 0.9800
N8 O8A 1.227(4)
N8 O8B 1.235(4)
